data_2240192
loop_
_publ_author_name
'Umadevi, M.'
'Ramalingam, B. M.'
'Yamuna, R.'
'Mohanakrishnan, A. K.'
'Chakkaravarthi, G.'

_publ_section_title
;
 Crystal structure of
 2-(2,4-dichlorophenyl)-4-hydroxy-9-phenylsulfonyl-9<i>H</i>-carbazole-3-carbaldehyde
;
_journal_coeditor_code CV5474
_journal_issue 12
_journal_name_full 'Acta Crystallographica Section E'
_journal_page_first 466
_journal_page_last 468
_journal_paper_doi 10.1107/S1600536814024064
_journal_volume 70
_journal_year 2014
_chemical_formula_iupac 'C25 H15 Cl2 N O4 S'
_chemical_formula_moiety 'C25 H15 Cl2 N O4 S'
_chemical_formula_sum 'C25 H15 Cl2 N O4 S'
_chemical_formula_weight 496.34
_chemical_name_systematic 2-(2,4-Dichlorophenyl)-4-hydroxy-9-phenylsulfonyl-9<i>H</i>-carbazole-3-carbaldehyde
_space_group_IT_number 2
_symmetry_cell_setting triclinic
_symmetry_space_group_name_Hall '-P 1'
_symmetry_space_group_name_H-M 'P -1'
_atom_sites_solution_hydrogens geom
_atom_sites_solution_primary direct
_atom_sites_solution_secondary difmap
_audit_creation_method SHELXL-97
_cell_angle_alpha 75.297(3)
_cell_angle_beta 80.604(2)
_cell_angle_gamma 74.306(3)
_cell_formula_units_Z 2
_cell_length_a 8.0688(4)
_cell_length_b 9.9086(5)
_cell_length_c 14.4041(8)
_cell_measurement_reflns_used 9493
_cell_measurement_temperature 295(2)
_cell_measurement_theta_max 31.5
_cell_measurement_theta_min 2.2
_cell_volume 1066.83(10)
_computing_cell_refinement
;
SAINT (Bruker, 2004)
;
_computing_data_collection
;
APEX2 (Bruker, 2004)
;
_computing_data_reduction
;
SAINT (Bruker, 2004)
;
_computing_molecular_graphics
;
PLATON (Spek, 2009)
;
_computing_publication_material
;
SHELXL97 (Sheldrick, 2008)
;
_computing_structure_refinement
;
SHELXL97 (Sheldrick, 2008)
;
_computing_structure_solution
;
SHELXS97 (Sheldrick, 2008)
;
_diffrn_ambient_temperature 295(2)
_diffrn_measured_fraction_theta_full 1.000
_diffrn_measured_fraction_theta_max 0.876
_diffrn_measurement_device_type 'Bruker Kappa APEXII CCD'
_diffrn_measurement_method '\w and \f scan'
_diffrn_radiation_monochromator graphite
_diffrn_radiation_source 'fine-focus sealed tube'
_diffrn_radiation_type MoK\a
_diffrn_radiation_wavelength 0.71073
_diffrn_reflns_av_R_equivalents 0.0438
_diffrn_reflns_av_sigmaI/netI 0.0477
_diffrn_reflns_limit_h_max 11
_diffrn_reflns_limit_h_min -11
_diffrn_reflns_limit_k_max 13
_diffrn_reflns_limit_k_min -14
_diffrn_reflns_limit_l_max 21
_diffrn_reflns_limit_l_min -19
_diffrn_reflns_number 35959
_diffrn_reflns_theta_full 25.00
_diffrn_reflns_theta_max 31.50
_diffrn_reflns_theta_min 2.19
_diffrn_standards_interval_time 0
_diffrn_standards_number 0
_exptl_absorpt_coefficient_mu 0.438
_exptl_absorpt_correction_T_max 0.9254
_exptl_absorpt_correction_T_min 0.8873
_exptl_absorpt_correction_type multi-scan
_exptl_absorpt_process_details
;
(SADABS; Sheldrick, 1996)
;
_exptl_crystal_colour 'pale yellow'
_exptl_crystal_density_diffrn 1.545
_exptl_crystal_density_method 'not measured'
_exptl_crystal_description block
_exptl_crystal_F_000 508
_exptl_crystal_size_max 0.28
_exptl_crystal_size_mid 0.24
_exptl_crystal_size_min 0.18
_refine_diff_density_max 0.437
_refine_diff_density_min -0.477
_refine_ls_extinction_method none
_refine_ls_goodness_of_fit_ref 1.021
_refine_ls_hydrogen_treatment mixed
_refine_ls_matrix_type full
_refine_ls_number_parameters 302
_refine_ls_number_reflns 6221
_refine_ls_number_restraints 2
_refine_ls_restrained_S_all 1.022
_refine_ls_R_factor_all 0.1113
_refine_ls_R_factor_gt 0.0480
_refine_ls_shift/su_max 0.000
_refine_ls_shift/su_mean 0.000
_refine_ls_structure_factor_coef Fsqd
_refine_ls_weighting_details 'calc w=1/[\s^2^(Fo^2^)+(0.0395P)^2^+0.6935P] where P=(Fo^2^+2Fc^2^)/3'
_refine_ls_weighting_scheme calc
_refine_ls_wR_factor_gt 0.0998
_refine_ls_wR_factor_ref 0.1263
_reflns_number_gt 3582
_reflns_number_total 6221
_reflns_threshold_expression I>2sigma(I)
_cod_data_source_file cv5474sup1.cif
_cod_data_source_block I
_cod_database_code 2240192
_cod_database_fobs_code 2240192

loop_
_symmetry_equiv_pos_as_xyz
'x, y, z'
'-x, -y, -z'

loop_
_atom_site_type_symbol
_atom_site_label
_atom_site_fract_x
_atom_site_fract_y
_atom_site_fract_z
_atom_site_U_iso_or_equiv
_atom_site_adp_type
_atom_site_calc_flag
_atom_site_refinement_flags
_atom_site_occupancy
_atom_site_symmetry_multiplicity
C C1 1.0997(3) 0.3850(2) 0.70308(15) 0.0345(5) Uani d . 1 1
C C2 1.0940(3) 0.4840(3) 0.61674(17) 0.0471(6) Uani d . 1 1
H H2 0.9939 0.5159 0.5854 0.057 Uiso calc R 1 1
C C3 1.2388(4) 0.5356(3) 0.5769(2) 0.0582(7) Uani d . 1 1
H H3 1.2371 0.6018 0.5181 0.070 Uiso calc R 1 1
C C4 1.3848(3) 0.4886(3) 0.6244(2) 0.0551(7) Uani d . 1 1
H H4 1.4821 0.5234 0.5974 0.066 Uiso calc R 1 1
C C5 1.3893(3) 0.3910(3) 0.71103(19) 0.0524(6) Uani d . 1 1
H H5 1.4889 0.3607 0.7428 0.063 Uiso calc R 1 1
C C6 1.2472(3) 0.3379(3) 0.75090(17) 0.0445(5) Uani d . 1 1
H H6 1.2499 0.2710 0.8094 0.053 Uiso calc R 1 1
C C7 0.8949(3) 0.3246(2) 0.94145(16) 0.0384(5) Uani d . 1 1
C C8 1.0086(3) 0.1961(2) 0.97765(19) 0.0483(6) Uani d . 1 1
H H8 1.0604 0.1300 0.9395 0.058 Uiso calc R 1 1
C C9 1.0419(3) 0.1703(3) 1.07175(19) 0.0530(6) Uani d . 1 1
H H9 1.1187 0.0853 1.0975 0.064 Uiso calc R 1 1
C C10 0.9647(3) 0.2669(3) 1.12916(19) 0.0557(7) Uani d . 1 1
H H10 0.9915 0.2468 1.1924 0.067 Uiso calc R 1 1
C C11 0.8483(3) 0.3927(3) 1.09402(17) 0.0487(6) Uani d . 1 1
H H11 0.7938 0.4565 1.1334 0.058 Uiso calc R 1 1
C C12 0.8138(3) 0.4224(2) 0.99882(16) 0.0376(5) Uani d . 1 1
C C13 0.7085(3) 0.5439(2) 0.93908(15) 0.0349(5) Uani d . 1 1
C C14 0.5999(3) 0.6708(2) 0.95850(16) 0.0387(5) Uani d . 1 1
C C15 0.5169(3) 0.7739(2) 0.88353(17) 0.0404(5) Uani d . 1 1
C C16 0.5471(3) 0.7497(2) 0.78918(17) 0.0391(5) Uani d . 1 1
C C17 0.6519(3) 0.6224(2) 0.76991(16) 0.0392(5) Uani d . 1 1
H H17 0.6704 0.6054 0.7080 0.047 Uiso calc R 1 1
C C18 0.7289(3) 0.5206(2) 0.84630(16) 0.0350(5) Uani d . 1 1
C C19 0.3929(3) 0.9054(3) 0.9062(2) 0.0491(6) Uani d U 1 1
H H19 0.3362 0.9730 0.8567 0.059 Uiso calc R 1 1
C C20 0.4596(3) 0.8596(2) 0.70952(17) 0.0415(5) Uani d . 1 1
C C21 0.3271(3) 0.8330(3) 0.67214(19) 0.0500(6) Uani d . 1 1
H H21 0.2988 0.7447 0.6954 0.060 Uiso calc R 1 1
C C22 0.2357(4) 0.9332(3) 0.6016(2) 0.0578(7) Uani d . 1 1
H H22 0.1467 0.9132 0.5777 0.069 Uiso calc R 1 1
C C23 0.2786(4) 1.0625(3) 0.56730(18) 0.0529(6) Uani d . 1 1
C C24 0.4114(4) 1.0926(2) 0.60002(19) 0.0534(6) Uani d . 1 1
H H24 0.4407 1.1803 0.5752 0.064 Uiso calc R 1 1
C C25 0.5009(3) 0.9905(2) 0.67056(18) 0.0478(6) Uani d . 1 1
N N1 0.8388(2) 0.38241(18) 0.84706(13) 0.0383(4) Uani d . 1 1
O O1 0.9772(2) 0.16411(16) 0.78521(13) 0.0539(5) Uani d . 1 1
O O2 0.7943(2) 0.37100(18) 0.68385(12) 0.0480(4) Uani d . 1 1
O O3 0.5763(2) 0.6893(2) 1.04911(13) 0.0545(5) Uani d D 1 1
O O4 0.3634(3) 0.9274(2) 0.98621(16) 0.0726(6) Uani d U 1 1
S S1 0.92029(7) 0.31431(6) 0.75094(4) 0.03877(15) Uani d . 1 1
Cl Cl1 0.16251(12) 1.19156(9) 0.48058(6) 0.0826(3) Uani d . 1 1
Cl Cl2 0.66928(11) 1.03092(8) 0.71005(7) 0.0781(3) Uani d . 1 1
H H3A 0.512(4) 0.7704(18) 1.047(2) 0.084(11) Uiso d D 1 1

loop_
_atom_site_aniso_label
_atom_site_aniso_U_11
_atom_site_aniso_U_22
_atom_site_aniso_U_33
_atom_site_aniso_U_12
_atom_site_aniso_U_13
_atom_site_aniso_U_23
C1 0.0343(11) 0.0338(10) 0.0355(12) -0.0022(9) -0.0034(9) -0.0143(9)
C2 0.0419(13) 0.0501(14) 0.0455(14) -0.0059(11) -0.0096(11) -0.0059(11)
C3 0.0609(17) 0.0609(16) 0.0473(15) -0.0190(14) -0.0006(13) -0.0007(12)
C4 0.0466(15) 0.0690(17) 0.0585(17) -0.0252(13) 0.0080(12) -0.0257(14)
C5 0.0367(13) 0.0736(18) 0.0516(16) -0.0115(12) -0.0065(11) -0.0229(13)
C6 0.0376(12) 0.0531(14) 0.0401(13) -0.0060(11) -0.0060(10) -0.0093(11)
C7 0.0346(11) 0.0329(11) 0.0424(13) -0.0066(9) 0.0005(9) -0.0035(9)
C8 0.0454(14) 0.0340(12) 0.0541(15) -0.0009(10) 0.0008(11) -0.0024(11)
C9 0.0464(14) 0.0433(13) 0.0551(16) -0.0019(11) -0.0061(12) 0.0055(12)
C10 0.0512(15) 0.0641(17) 0.0435(14) -0.0102(13) -0.0095(12) 0.0017(13)
C11 0.0479(14) 0.0527(14) 0.0409(14) -0.0082(11) -0.0015(11) -0.0082(11)
C12 0.0344(11) 0.0346(11) 0.0404(12) -0.0089(9) 0.0014(9) -0.0047(9)
C13 0.0333(11) 0.0311(10) 0.0380(12) -0.0068(8) -0.0012(9) -0.0058(9)
C14 0.0378(12) 0.0394(12) 0.0401(12) -0.0083(9) -0.0018(10) -0.0134(10)
C15 0.0358(12) 0.0334(11) 0.0503(14) -0.0030(9) -0.0047(10) -0.0119(10)
C16 0.0381(12) 0.0313(11) 0.0454(13) -0.0041(9) -0.0075(10) -0.0066(9)
C17 0.0416(12) 0.0350(11) 0.0392(12) -0.0055(9) -0.0039(10) -0.0091(9)
C18 0.0320(11) 0.0286(10) 0.0418(12) -0.0059(8) 0.0001(9) -0.0070(9)
C19 0.0362(12) 0.0467(13) 0.0581(13) 0.0058(10) -0.0078(11) -0.0156(11)
C20 0.0405(12) 0.0339(11) 0.0467(13) -0.0007(9) -0.0088(10) -0.0090(10)
C21 0.0489(14) 0.0408(13) 0.0574(16) -0.0077(11) -0.0114(12) -0.0052(11)
C22 0.0556(16) 0.0552(16) 0.0614(17) -0.0051(13) -0.0195(13) -0.0109(13)
C23 0.0593(16) 0.0433(14) 0.0470(15) 0.0084(12) -0.0148(12) -0.0099(11)
C24 0.0685(18) 0.0326(12) 0.0525(15) -0.0043(12) -0.0093(13) -0.0040(11)
C25 0.0506(14) 0.0362(12) 0.0555(15) -0.0057(11) -0.0125(12) -0.0085(11)
N1 0.0386(10) 0.0305(9) 0.0398(10) -0.0009(8) -0.0004(8) -0.0074(8)
O1 0.0599(11) 0.0312(8) 0.0680(12) -0.0069(8) 0.0004(9) -0.0150(8)
O2 0.0350(8) 0.0574(10) 0.0583(11) -0.0074(7) -0.0119(8) -0.0239(8)
O3 0.0574(11) 0.0555(11) 0.0474(10) 0.0035(9) -0.0069(8) -0.0232(9)
O4 0.0674(13) 0.0700(13) 0.0780(12) 0.0113(10) -0.0090(11) -0.0405(11)
S1 0.0357(3) 0.0335(3) 0.0481(3) -0.0054(2) -0.0026(2) -0.0150(2)
Cl1 0.0999(6) 0.0621(5) 0.0691(5) 0.0133(4) -0.0379(5) -0.0014(4)
Cl2 0.0858(6) 0.0561(4) 0.1016(6) -0.0308(4) -0.0391(5) -0.0005(4)

loop_
_atom_type_symbol
_atom_type_description
_atom_type_scat_dispersion_real
_atom_type_scat_dispersion_imag
_atom_type_scat_source
C C 0.0033 0.0016 'International Tables Vol C Tables 4.2.6.8 and 6.1.1.4'
H H 0.0000 0.0000 'International Tables Vol C Tables 4.2.6.8 and 6.1.1.4'
N N 0.0061 0.0033 'International Tables Vol C Tables 4.2.6.8 and 6.1.1.4'
O O 0.0106 0.0060 'International Tables Vol C Tables 4.2.6.8 and 6.1.1.4'
S S 0.1246 0.1234 'International Tables Vol C Tables 4.2.6.8 and 6.1.1.4'
Cl Cl 0.1484 0.1585 'International Tables Vol C Tables 4.2.6.8 and 6.1.1.4'

loop_
_geom_angle_atom_site_label_1
_geom_angle_atom_site_label_2
_geom_angle_atom_site_label_3
_geom_angle
C2 C1 C6 120.9(2)
C2 C1 S1 119.29(17)
C6 C1 S1 119.76(17)
C1 C2 C3 119.3(2)
C1 C2 H2 120.4
C3 C2 H2 120.4
C4 C3 C2 119.7(2)
C4 C3 H3 120.2
C2 C3 H3 120.2
C5 C4 C3 120.9(2)
C5 C4 H4 119.6
C3 C4 H4 119.6
C4 C5 C6 120.0(2)
C4 C5 H5 120.0
C6 C5 H5 120.0
C5 C6 C1 119.2(2)
C5 C6 H6 120.4
C1 C6 H6 120.4
C8 C7 C12 121.5(2)
C8 C7 N1 130.3(2)
C12 C7 N1 108.20(18)
C9 C8 C7 117.5(2)
C9 C8 H8 121.2
C7 C8 H8 121.2
C8 C9 C10 121.8(2)
C8 C9 H9 119.1
C10 C9 H9 119.1
C11 C10 C9 120.8(2)
C11 C10 H10 119.6
C9 C10 H10 119.6
C10 C11 C12 118.7(2)
C10 C11 H11 120.7
C12 C11 H11 120.7
C11 C12 C7 119.8(2)
C11 C12 C13 132.9(2)
C7 C12 C13 107.26(19)
C18 C13 C14 119.19(19)
C18 C13 C12 108.76(18)
C14 C13 C12 132.1(2)
O3 C14 C13 118.5(2)
O3 C14 C15 122.2(2)
C13 C14 C15 119.2(2)
C14 C15 C16 120.03(19)
C14 C15 C19 118.8(2)
C16 C15 C19 121.1(2)
C17 C16 C15 120.9(2)
C17 C16 C20 119.0(2)
C15 C16 C20 119.98(19)
C16 C17 C18 117.7(2)
C16 C17 H17 121.2
C18 C17 H17 121.2
C13 C18 C17 122.80(19)
C13 C18 N1 107.83(18)
C17 C18 N1 129.4(2)
O4 C19 C15 122.3(2)
O4 C19 H19 118.9
C15 C19 H19 118.9
C25 C20 C21 116.9(2)
C25 C20 C16 123.7(2)
C21 C20 C16 119.4(2)
C22 C21 C20 122.2(2)
C22 C21 H21 118.9
C20 C21 H21 118.9
C23 C22 C21 118.6(3)
C23 C22 H22 120.7
C21 C22 H22 120.7
C22 C23 C24 121.5(2)
C22 C23 Cl1 119.5(2)
C24 C23 Cl1 119.0(2)
C23 C24 C25 118.7(2)
C23 C24 H24 120.7
C25 C24 H24 120.7
C24 C25 C20 122.1(2)
C24 C25 Cl2 117.76(19)
C20 C25 Cl2 120.19(19)
C18 N1 C7 107.83(17)
C18 N1 S1 125.70(15)
C7 N1 S1 125.35(14)
C14 O3 H3A 106(2)
O1 S1 O2 120.49(11)
O1 S1 N1 106.41(10)
O2 S1 N1 106.55(10)
O1 S1 C1 108.93(10)
O2 S1 C1 108.09(10)
N1 S1 C1 105.36(10)

loop_
_geom_bond_atom_site_label_1
_geom_bond_atom_site_label_2
_geom_bond_distance
C1 C2 1.373(3)
C1 C6 1.383(3)
C1 S1 1.744(2)
C2 C3 1.382(3)
C2 H2 0.9300
C3 C4 1.370(4)
C3 H3 0.9300
C4 C5 1.370(4)
C4 H4 0.9300
C5 C6 1.371(3)
C5 H5 0.9300
C6 H6 0.9300
C7 C8 1.386(3)
C7 C12 1.392(3)
C7 N1 1.431(3)
C8 C9 1.371(4)
C8 H8 0.9300
C9 C10 1.378(4)
C9 H9 0.9300
C10 C11 1.376(3)
C10 H10 0.9300
C11 C12 1.386(3)
C11 H11 0.9300
C12 C13 1.439(3)
C13 C18 1.389(3)
C13 C14 1.390(3)
C14 O3 1.340(3)
C14 C15 1.401(3)
C15 C16 1.411(3)
C15 C19 1.487(3)
C16 C17 1.380(3)
C16 C20 1.488(3)
C17 C18 1.391(3)
C17 H17 0.9300
C18 N1 1.414(3)
C19 O4 1.201(3)
C19 H19 0.9300
C20 C25 1.383(3)
C20 C21 1.383(3)
C21 C22 1.378(3)
C21 H21 0.9300
C22 C23 1.367(4)
C22 H22 0.9300
C23 C24 1.367(4)
C23 Cl1 1.731(2)
C24 C25 1.379(3)
C24 H24 0.9300
C25 Cl2 1.730(3)
N1 S1 1.6557(19)
O1 S1 1.4145(16)
O2 S1 1.4211(17)
O3 H3A 0.826(10)

loop_
_geom_hbond_atom_site_label_D
_geom_hbond_atom_site_label_H
_geom_hbond_atom_site_label_A
_geom_hbond_site_symmetry_A
_geom_hbond_distance_DH
_geom_hbond_distance_HA
_geom_hbond_distance_DA
_geom_hbond_angle_DHA
_geom_hbond_publ_flag
O3 H3A O4 . 0.826(10) 1.810(18) 2.563(3) 151(3) y
C2 H2 Cl1 2_676 0.93 2.81 3.412(2) 123 y
C5 H5 O2 1_655 0.93 2.49 3.184(3) 131 y

loop_
_geom_torsion_atom_site_label_1
_geom_torsion_atom_site_label_2
_geom_torsion_atom_site_label_3
_geom_torsion_atom_site_label_4
_geom_torsion
C6 C1 C2 C3 0.8(4)
S1 C1 C2 C3 -177.4(2)
C1 C2 C3 C4 -0.7(4)
C2 C3 C4 C5 0.0(4)
C3 C4 C5 C6 0.6(4)
C4 C5 C6 C1 -0.6(4)
C2 C1 C6 C5 -0.1(3)
S1 C1 C6 C5 177.99(18)
C12 C7 C8 C9 -1.6(3)
N1 C7 C8 C9 178.3(2)
C7 C8 C9 C10 0.6(4)
C8 C9 C10 C11 1.1(4)
C9 C10 C11 C12 -1.8(4)
C10 C11 C12 C7 0.9(3)
C10 C11 C12 C13 -176.5(2)
C8 C7 C12 C11 0.8(3)
N1 C7 C12 C11 -179.09(19)
C8 C7 C12 C13 178.8(2)
N1 C7 C12 C13 -1.1(2)
C11 C12 C13 C18 176.4(2)
C7 C12 C13 C18 -1.2(2)
C11 C12 C13 C14 -3.0(4)
C7 C12 C13 C14 179.4(2)
C18 C13 C14 O3 177.4(2)
C12 C13 C14 O3 -3.2(4)
C18 C13 C14 C15 -1.6(3)
C12 C13 C14 C15 177.8(2)
O3 C14 C15 C16 179.6(2)
C13 C14 C15 C16 -1.4(3)
O3 C14 C15 C19 -2.6(3)
C13 C14 C15 C19 176.4(2)
C14 C15 C16 C17 2.9(3)
C19 C15 C16 C17 -174.9(2)
C14 C15 C16 C20 -179.7(2)
C19 C15 C16 C20 2.5(3)
C15 C16 C17 C18 -1.2(3)
C20 C16 C17 C18 -178.66(19)
C14 C13 C18 C17 3.4(3)
C12 C13 C18 C17 -176.1(2)
C14 C13 C18 N1 -177.47(19)
C12 C13 C18 N1 3.0(2)
C16 C17 C18 C13 -2.0(3)
C16 C17 C18 N1 179.1(2)
C14 C15 C19 O4 1.2(4)
C16 C15 C19 O4 179.0(2)
C17 C16 C20 C25 -111.3(3)
C15 C16 C20 C25 71.2(3)
C17 C16 C20 C21 69.8(3)
C15 C16 C20 C21 -107.7(3)
C25 C20 C21 C22 -2.0(4)
C16 C20 C21 C22 176.9(2)
C20 C21 C22 C23 0.4(4)
C21 C22 C23 C24 1.4(4)
C21 C22 C23 Cl1 -178.6(2)
C22 C23 C24 C25 -1.3(4)
Cl1 C23 C24 C25 178.6(2)
C23 C24 C25 C20 -0.5(4)
C23 C24 C25 Cl2 179.5(2)
C21 C20 C25 C24 2.1(4)
C16 C20 C25 C24 -176.8(2)
C21 C20 C25 Cl2 -177.94(19)
C16 C20 C25 Cl2 3.2(3)
C13 C18 N1 C7 -3.7(2)
C17 C18 N1 C7 175.4(2)
C13 C18 N1 S1 -172.07(15)
C17 C18 N1 S1 7.0(3)
C8 C7 N1 C18 -176.9(2)
C12 C7 N1 C18 3.0(2)
C8 C7 N1 S1 -8.5(3)
C12 C7 N1 S1 171.39(15)
C18 N1 S1 O1 -162.99(18)
C7 N1 S1 O1 30.6(2)
C18 N1 S1 O2 -33.2(2)
C7 N1 S1 O2 160.35(17)
C18 N1 S1 C1 81.44(19)
C7 N1 S1 C1 -84.97(19)
C2 C1 S1 O1 135.88(19)
C6 C1 S1 O1 -42.3(2)
C2 C1 S1 O2 3.3(2)
C6 C1 S1 O2 -174.85(17)
C2 C1 S1 N1 -110.30(19)
C6 C1 S1 N1 71.55(19)
